data_4020544
loop_
_publ_author_name
'Philippe James'
'Fran\,cois-Xavier Felpin'
'Yannick Landais'
'Kurt Schenk'

_publ_section_title
;
 Free-Radical-5-exo-Trig Cyclization of Chiral
 3-Silylhepta-1,6-dienes: Concise Approach to the
 A-B-C Ring Core of Hexacyclinic Acid
;
_journal_name_full 'Journal of Organic Chemistry'
_journal_page_first 7985
_journal_page_last 7995
_journal_paper_doi 10.1021/jo051062g
_journal_volume 70
_journal_year 2005
_chemical_formula_sum 'C25 H32 O4 S Si'
_chemical_formula_weight 456.66
_space_group_IT_number 29
_symmetry_cell_setting orthorhombic
_symmetry_space_group_name_Hall 'P -2a -2ab'
_symmetry_space_group_name_H-M 'P b 21 a'
_cell_angle_alpha 90.00
_cell_angle_beta 90.00
_cell_angle_gamma 90.00
_cell_formula_units_Z 8
_cell_length_a 11.565(2)
_cell_length_b 19.428(4)
_cell_length_c 22.298(5)
_cell_measurement_temperature 293(2)
_cell_volume 5010.2(17)
_diffrn_ambient_temperature 293(2)
_exptl_crystal_density_diffrn 1.211
_cod_database_code 4020544

loop_
_symmetry_equiv_pos_as_xyz
'x, y, z'
'-x, y+1/2, -z'
'x+1/2, y, -z'
'-x+1/2, y+1/2, z'

loop_
_atom_site_label
_atom_site_type_symbol
_atom_site_fract_x
_atom_site_fract_y
_atom_site_fract_z
_atom_site_U_iso_or_equiv
_atom_site_adp_type
_atom_site_occupancy
_atom_site_symmetry_multiplicity
_atom_site_calc_flag
_atom_site_refinement_flags
_atom_site_disorder_assembly
_atom_site_disorder_group
S1 S -0.28531(5) 0.02067(4) 0.13263(3) 0.06211(14) Uani 1 1 d . . .
S2 S 0.49090(5) 0.18738(4) 0.36494(3) 0.06840(17) Uani 1 1 d . . .
Si2 Si 0.33796(6) -0.02371(4) 0.32264(3) 0.06103(16) Uani 1 1 d . . .
O21 O 0.5550(2) 0.23509(16) 0.32947(11) 0.1090(9) Uani 1 1 d . . .
O22 O 0.5500(2) 0.12838(16) 0.38814(12) 0.1070(9) Uani 1 1 d . . .
O23 O 0.12021(17) 0.03401(16) 0.18606(11) 0.0962(8) Uani 1 1 d . . .
O24 O 0.21976(17) -0.04390(14) 0.13538(10) 0.0896(7) Uani 1 1 d . . .
C21 C 0.39982(19) 0.10990(14) 0.27220(11) 0.0613(5) Uani 1 1 d . . .
H21 H 0.4775 0.0913 0.2790 0.074 Uiso 1 1 calc R . .
C22 C 0.3979(2) 0.14501(16) 0.20954(12) 0.0696(6) Uani 1 1 d . . .
H22 H 0.4719 0.1679 0.2019 0.083 Uiso 1 1 calc R . .
C23 C 0.3828(3) 0.0836(2) 0.16687(13) 0.0835(9) Uani 1 1 d . . .
H23A H 0.3350 0.0967 0.1330 0.100 Uiso 1 1 calc R . .
H23B H 0.4575 0.0688 0.1518 0.100 Uiso 1 1 calc R . .
C24 C 0.3250(2) 0.02480(15) 0.20182(10) 0.0613(5) Uani 1 1 d . . .
H24 H 0.3755 -0.0157 0.2004 0.074 Uiso 1 1 calc R . .
C25 C 0.31442(19) 0.04906(13) 0.26776(10) 0.0576(5) Uani 1 1 d . . .
H25 H 0.2361 0.0670 0.2738 0.069 Uiso 1 1 calc R . .
C26 C 0.3013(3) 0.1946(2) 0.20192(15) 0.0893(9) Uani 1 1 d . . .
H26 H 0.2267 0.1802 0.2112 0.107 Uiso 1 1 calc R . .
C27 C 0.3166(6) 0.2585(3) 0.1824(2) 0.1264(16) Uani 1 1 d . . .
H27A H 0.3905 0.2740 0.1729 0.152 Uiso 1 1 calc R . .
H27B H 0.2536 0.2878 0.1783 0.152 Uiso 1 1 calc R . .
C28 C 0.2100(2) 0.00616(14) 0.17525(10) 0.0613(6) Uani 1 1 d . . .
C29 C 0.1159(4) -0.0611(3) 0.1026(2) 0.135(2) Uani 1 1 d . . .
H29A H 0.1304 -0.1002 0.0774 0.203 Uiso 1 1 calc R . .
H29B H 0.0933 -0.0226 0.0782 0.203 Uiso 1 1 calc R . .
H29C H 0.0550 -0.0718 0.1303 0.203 Uiso 1 1 calc R . .
C210 C 0.4953(3) -0.04731(19) 0.32387(14) 0.0814(8) Uani 1 1 d . . .
H21A H 0.5390 -0.0104 0.3413 0.122 Uiso 1 1 calc R . .
H21B H 0.5216 -0.0553 0.2836 0.122 Uiso 1 1 calc R . .
H21C H 0.5058 -0.0883 0.3473 0.122 Uiso 1 1 calc R . .
C211 C 0.2477(4) -0.09814(18) 0.29780(15) 0.0885(8) Uani 1 1 d . . .
H21D H 0.2803 -0.1177 0.2621 0.133 Uiso 1 1 calc R . .
H21E H 0.1705 -0.0827 0.2897 0.133 Uiso 1 1 calc R . .
H21F H 0.2460 -0.1323 0.3289 0.133 Uiso 1 1 calc R . .
C212 C 0.3700(2) 0.15805(16) 0.32462(11) 0.0662(6) Uani 1 1 d . . .
H212 H 0.3188 0.1340 0.3519 0.079 Uiso 1 1 calc R . .
H215 H 0.3284 0.1976 0.3091 0.079 Uiso 1 1 calc R . .
C213 C 0.2901(2) 0.00090(13) 0.40048(11) 0.0619(5) Uani 1 1 d . . .
C214 C 0.3572(2) -0.01178(16) 0.45040(12) 0.0704(6) Uani 1 1 d . . .
H214 H 0.4302 -0.0310 0.4452 0.084 Uiso 1 1 calc R . .
C215 C 0.3200(3) 0.00295(17) 0.50777(12) 0.0800(8) Uani 1 1 d . . .
H215 H 0.3669 -0.0069 0.5406 0.096 Uiso 1 1 calc R . .
C216 C 0.2128(3) 0.03241(18) 0.51601(13) 0.0836(9) Uani 1 1 d . . .
H216 H 0.1872 0.0428 0.5545 0.100 Uiso 1 1 calc R . .
C217 C 0.1438(3) 0.04634(19) 0.46746(15) 0.0851(9) Uani 1 1 d . . .
H217 H 0.0716 0.0664 0.4729 0.102 Uiso 1 1 calc R . .
C218 C 0.1821(2) 0.03037(18) 0.41047(13) 0.0736(7) Uani 1 1 d . . .
H218 H 0.1345 0.0396 0.3778 0.088 Uiso 1 1 calc R . .
C219 C 0.4257(2) 0.23125(14) 0.42556(10) 0.0610(5) Uani 1 1 d . . .
C220 C 0.3727(2) 0.19308(15) 0.46996(11) 0.0673(6) Uani 1 1 d . . .
H220 H 0.3748 0.1452 0.4688 0.081 Uiso 1 1 calc R . .
C221 C 0.3165(3) 0.22656(16) 0.51614(11) 0.0686(6) Uani 1 1 d . . .
H221 H 0.2794 0.2009 0.5456 0.082 Uiso 1 1 calc R . .
C222 C 0.3146(2) 0.29739(15) 0.51926(11) 0.0672(6) Uani 1 1 d . . .
C223 C 0.3679(3) 0.33502(16) 0.47419(14) 0.0729(6) Uani 1 1 d . . .
H223 H 0.3664 0.3828 0.4757 0.087 Uiso 1 1 calc R . .
C224 C 0.4232(2) 0.30244(15) 0.42695(12) 0.0696(6) Uani 1 1 d . . .
H224 H 0.4581 0.3280 0.3967 0.084 Uiso 1 1 calc R . .
C229 C 0.2565(3) 0.33233(19) 0.57142(15) 0.0892(9) Uani 1 1 d . . .
H25A H 0.1883 0.3557 0.5577 0.134 Uiso 1 1 calc R . .
H25B H 0.3087 0.3650 0.5890 0.134 Uiso 1 1 calc R . .
H25C H 0.2354 0.2985 0.6009 0.134 Uiso 1 1 calc R . .
Si4 Si -0.13097(6) 0.22412(4) 0.18645(3) 0.05746(14) Uani 1 1 d . . .
C5 C -0.10655(18) 0.14756(12) 0.23788(9) 0.0520(4) Uani 1 1 d . . .
H5A H -0.0284 0.1299 0.2308 0.062 Uiso 1 1 calc R . .
C6 C -0.08303(19) 0.20374(12) 0.10780(9) 0.0544(4) Uani 1 1 d . . .
C7 C -0.11679(19) 0.16744(14) 0.30467(9) 0.0570(5) Uani 1 1 d . . .
H7A H -0.1712 0.2059 0.3086 0.068 Uiso 1 1 calc R . .
C9 C -0.0030(2) 0.18800(15) 0.33126(9) 0.0602(5) Uani 1 1 d . . .
C10 C -0.2206(2) -0.02236(14) 0.07153(10) 0.0600(5) Uani 1 1 d . . .
C113 C -0.1631(2) 0.04547(14) 0.17463(11) 0.0603(5) Uani 1 1 d . . .
H11A H -0.1216 0.0044 0.1870 0.072 Uiso 1 1 calc R . .
H11B H -0.1120 0.0721 0.1491 0.072 Uiso 1 1 calc R . .
O14 O -0.01484(16) 0.23497(14) 0.37385(9) 0.0841(6) Uani 1 1 d . . .
O1 O -0.34081(19) 0.08172(14) 0.11065(9) 0.0850(6) Uani 1 1 d . . .
C16 C -0.19230(18) 0.08792(13) 0.23028(9) 0.0549(5) Uani 1 1 d . . .
H16A H -0.2701 0.1072 0.2253 0.066 Uiso 1 1 calc R . .
C17 C -0.1880(2) 0.04798(15) 0.29031(11) 0.0647(6) Uani 1 1 d . . .
H17A H -0.2631 0.0262 0.2977 0.078 Uiso 1 1 calc R . .
O18 O 0.08852(18) 0.16472(17) 0.31818(12) 0.1037(9) Uani 1 1 d . . .
C19 C -0.1663(3) 0.01620(14) 0.02755(11) 0.0674(6) Uani 1 1 d . . .
H19A H -0.1685 0.0640 0.0288 0.081 Uiso 1 1 calc R . .
C225 C -0.1088(3) -0.01726(15) -0.01825(11) 0.0688(6) Uani 1 1 d . . .
H25A H -0.0717 0.0084 -0.0477 0.083 Uiso 1 1 calc R . .
C30 C -0.1669(3) 0.10403(19) 0.33723(12) 0.0812(8) Uani 1 1 d . . .
H30A H -0.1129 0.0878 0.3673 0.097 Uiso 1 1 calc R . .
H30B H -0.2389 0.1160 0.3570 0.097 Uiso 1 1 calc R . .
C32 C 0.0253(2) 0.17602(17) 0.09642(12) 0.0708(6) Uani 1 1 d . . .
H32A H 0.0736 0.1654 0.1285 0.085 Uiso 1 1 calc R . .
C38 C -0.1501(2) 0.21860(15) 0.05814(10) 0.0656(6) Uani 1 1 d . . .
H38A H -0.2236 0.2369 0.0637 0.079 Uiso 1 1 calc R . .
C39 C -0.2163(3) -0.09281(15) 0.07014(14) 0.0783(8) Uani 1 1 d . . .
H39A H -0.2524 -0.1187 0.0998 0.094 Uiso 1 1 calc R . .
C40 C -0.2885(3) 0.24722(19) 0.18666(15) 0.0847(9) Uani 1 1 d . . .
H40A H -0.2985 0.2921 0.1694 0.127 Uiso 1 1 calc R . .
H40B H -0.3167 0.2474 0.2271 0.127 Uiso 1 1 calc R . .
H40C H -0.3308 0.2140 0.1635 0.127 Uiso 1 1 calc R . .
O2 O -0.3532(2) -0.02660(15) 0.16616(10) 0.0946(7) Uani 1 1 d . . .
C44 C -0.0045(3) 0.17983(19) -0.00985(13) 0.0847(9) Uani 1 1 d . . .
H44A H 0.0215 0.1724 -0.0488 0.102 Uiso 1 1 calc R . .
C47 C -0.1056(2) -0.08839(15) -0.02101(12) 0.0673(6) Uani 1 1 d . . .
C48 C -0.1110(3) 0.20707(16) 0.00042(12) 0.0808(8) Uani 1 1 d . . .
H48A H -0.1583 0.2181 -0.0319 0.097 Uiso 1 1 calc R . .
C49 C 0.0635(3) 0.16369(19) 0.03822(15) 0.0844(8) Uani 1 1 d . . .
H49A H 0.1360 0.1443 0.0320 0.101 Uiso 1 1 calc R . .
C54 C 0.0869(3) 0.2534(3) 0.40701(17) 0.1099(14) Uani 1 1 d . . .
H54A H 0.0710 0.2932 0.4312 0.165 Uiso 1 1 calc R . .
H54B H 0.1486 0.2637 0.3796 0.165 Uiso 1 1 calc R . .
H54C H 0.1092 0.2158 0.4324 0.165 Uiso 1 1 calc R . .
C56 C -0.0433(4) 0.29750(17) 0.21508(14) 0.0901(9) Uani 1 1 d . . .
H56A H -0.0556 0.3370 0.1901 0.135 Uiso 1 1 calc R . .
H56B H 0.0371 0.2853 0.2145 0.135 Uiso 1 1 calc R . .
H56C H -0.0663 0.3080 0.2554 0.135 Uiso 1 1 calc R . .
C57 C -0.0455(3) -0.1236(2) -0.07226(17) 0.0936(9) Uani 1 1 d . . .
H57A H -0.1004 -0.1506 -0.0944 0.140 Uiso 1 1 calc R . .
H57B H 0.0142 -0.1530 -0.0569 0.140 Uiso 1 1 calc R . .
H57C H -0.0119 -0.0896 -0.0982 0.140 Uiso 1 1 calc R . .
C58 C -0.0946(3) -0.0053(2) 0.29262(16) 0.0896(9) Uani 1 1 d . . .
H58A H -0.0184 0.0090 0.2881 0.107 Uiso 1 1 calc R . .
C59 C -0.1571(3) -0.12483(17) 0.02381(17) 0.0857(9) Uani 1 1 d . . .
H59A H -0.1525 -0.1726 0.0233 0.103 Uiso 1 1 calc R . .
C61 C -0.1148(5) -0.0715(3) 0.3008(3) 0.1312(18) Uani 1 1 d . . .
H61A H -0.1902 -0.0871 0.3054 0.157 Uiso 1 1 calc R . .
H61B H -0.0535 -0.1025 0.3018 0.157 Uiso 1 1 calc R . .

loop_
_atom_site_aniso_label
_atom_site_aniso_U_11
_atom_site_aniso_U_22
_atom_site_aniso_U_33
_atom_site_aniso_U_23
_atom_site_aniso_U_13
_atom_site_aniso_U_12
S1 0.0533(3) 0.0720(4) 0.0610(3) -0.0025(2) -0.0010(2) -0.0066(3)
S2 0.0542(3) 0.0871(4) 0.0639(3) -0.0141(3) -0.0041(2) -0.0068(3)
Si2 0.0587(3) 0.0688(4) 0.0555(3) -0.0085(3) -0.0008(2) 0.0055(3)
O21 0.1034(17) 0.129(2) 0.0948(15) -0.0318(14) 0.0365(13) -0.0531(16)
O22 0.0921(15) 0.138(2) 0.0905(15) -0.0250(14) -0.0268(12) 0.0504(16)
O23 0.0567(10) 0.132(2) 0.0998(15) -0.0377(14) -0.0103(10) 0.0209(12)
O24 0.0690(12) 0.1124(18) 0.0876(14) -0.0427(12) -0.0128(9) 0.0015(11)
C21 0.0465(10) 0.0748(15) 0.0627(12) -0.0129(10) -0.0007(8) 0.0019(10)
C22 0.0604(13) 0.0827(18) 0.0656(13) -0.0095(12) 0.0115(10) -0.0050(12)
C23 0.0765(16) 0.111(2) 0.0634(14) -0.0167(14) 0.0209(12) -0.0159(16)
C24 0.0504(10) 0.0784(15) 0.0550(10) -0.0143(10) 0.0023(8) 0.0049(11)
C25 0.0478(9) 0.0716(14) 0.0533(10) -0.0116(9) -0.0006(8) 0.0042(9)
C26 0.091(2) 0.107(3) 0.0693(16) -0.0011(16) 0.0044(14) 0.0031(19)
C27 0.150(4) 0.096(3) 0.133(4) 0.015(3) 0.019(3) 0.006(3)
C28 0.0592(12) 0.0739(16) 0.0509(10) -0.0080(9) 0.0003(8) 0.0055(11)
C29 0.085(2) 0.187(5) 0.133(3) -0.083(4) -0.028(2) -0.009(3)
C210 0.0695(15) 0.094(2) 0.0808(17) -0.0057(15) 0.0041(12) 0.0223(15)
C211 0.105(2) 0.080(2) 0.0808(17) -0.0091(15) -0.0118(17) -0.0097(18)
C212 0.0551(11) 0.0831(18) 0.0605(12) -0.0173(11) -0.0049(9) 0.0011(11)
C213 0.0615(12) 0.0675(14) 0.0567(11) -0.0028(9) 0.0045(9) -0.0024(11)
C214 0.0732(15) 0.0743(17) 0.0636(12) -0.0018(11) -0.0070(11) -0.0022(13)
C215 0.099(2) 0.087(2) 0.0533(12) -0.0016(12) -0.0044(12) -0.0185(16)
C216 0.104(2) 0.083(2) 0.0638(14) -0.0177(13) 0.0208(14) -0.0299(17)
C217 0.0761(18) 0.092(2) 0.0875(19) -0.0159(15) 0.0283(15) -0.0060(15)
C218 0.0637(13) 0.0898(19) 0.0675(13) -0.0029(13) 0.0066(11) 0.0036(14)
C219 0.0626(12) 0.0648(14) 0.0555(10) -0.0052(9) -0.0072(9) -0.0070(11)
C220 0.0839(16) 0.0622(14) 0.0557(11) 0.0014(10) -0.0092(11) -0.0064(13)
C221 0.0778(15) 0.0710(15) 0.0570(12) 0.0064(10) -0.0044(10) -0.0092(13)
C222 0.0678(14) 0.0724(16) 0.0614(12) -0.0009(11) -0.0076(10) 0.0031(12)
C223 0.0799(17) 0.0597(15) 0.0790(16) 0.0004(11) 0.0040(13) -0.0007(13)
C224 0.0729(15) 0.0680(16) 0.0680(13) 0.0076(11) 0.0026(11) -0.0065(12)
C229 0.095(2) 0.091(2) 0.0814(18) -0.0079(16) 0.0129(17) 0.0133(18)
Si4 0.0670(3) 0.0567(3) 0.0487(3) 0.0037(2) 0.0082(2) 0.0041(3)
C5 0.0501(9) 0.0588(11) 0.0469(9) 0.0009(8) 0.0048(7) 0.0023(9)
C6 0.0597(10) 0.0569(12) 0.0466(9) 0.0044(7) 0.0040(8) -0.0048(9)
C7 0.0523(10) 0.0708(14) 0.0478(9) 0.0001(8) 0.0051(8) 0.0039(9)
C9 0.0553(10) 0.0748(15) 0.0504(9) -0.0024(10) 0.0021(8) 0.0056(10)
C10 0.0598(12) 0.0610(13) 0.0592(11) 0.0008(10) -0.0062(8) -0.0078(11)
C113 0.0518(11) 0.0684(15) 0.0608(11) -0.0035(10) -0.0028(9) -0.0013(10)
O14 0.0618(10) 0.1204(18) 0.0702(10) -0.0339(11) 0.0018(8) -0.0007(10)
O1 0.0765(12) 0.1015(16) 0.0770(12) -0.0006(11) -0.0110(9) 0.0287(11)
C16 0.0472(9) 0.0631(13) 0.0543(10) 0.0004(9) 0.0033(8) 0.0008(9)
C17 0.0591(12) 0.0749(15) 0.0603(12) 0.0124(10) 0.0079(9) -0.0065(11)
O18 0.0572(10) 0.151(2) 0.1034(16) -0.0476(16) -0.0081(10) 0.0212(13)
C19 0.0894(17) 0.0518(12) 0.0610(12) 0.0024(9) 0.0014(11) -0.0040(12)
C225 0.0863(17) 0.0635(14) 0.0567(11) 0.0088(10) 0.0030(10) -0.0028(13)
C30 0.0908(19) 0.098(2) 0.0553(12) 0.0096(13) 0.0099(12) -0.0196(16)
C32 0.0550(11) 0.0908(19) 0.0667(13) 0.0020(12) 0.0044(10) 0.0013(13)
C38 0.0711(14) 0.0694(15) 0.0562(11) 0.0088(10) -0.0009(9) 0.0040(12)
C39 0.0873(19) 0.0614(16) 0.0860(18) 0.0081(13) 0.0203(14) -0.0125(14)
C40 0.0809(18) 0.088(2) 0.0849(18) 0.0248(15) 0.0199(14) 0.0261(15)
O2 0.0861(13) 0.1131(18) 0.0847(13) -0.0119(13) 0.0233(10) -0.0422(14)
C44 0.107(2) 0.088(2) 0.0592(13) -0.0076(13) 0.0254(14) -0.0167(18)
C47 0.0688(14) 0.0624(14) 0.0707(14) -0.0007(11) -0.0015(11) -0.0003(12)
C48 0.107(2) 0.0854(19) 0.0504(11) 0.0057(11) -0.0066(13) -0.0172(17)
C49 0.0737(17) 0.092(2) 0.0875(19) -0.0040(16) 0.0242(15) -0.0017(15)
C54 0.0773(19) 0.165(4) 0.087(2) -0.043(2) -0.0106(16) -0.016(2)
C56 0.135(3) 0.0692(17) 0.0667(15) -0.0024(12) 0.0104(17) -0.0193(18)
C57 0.100(2) 0.086(2) 0.095(2) -0.0095(17) 0.0179(18) 0.0142(19)
C58 0.0860(19) 0.102(3) 0.0804(18) 0.0267(16) 0.0024(15) 0.0148(17)
C59 0.100(2) 0.0526(15) 0.104(2) -0.0012(14) 0.0212(17) -0.0077(15)
C61 0.149(4) 0.094(3) 0.151(4) 0.050(3) 0.015(3) 0.028(3)

loop_
_geom_bond_atom_site_label_1
_geom_bond_atom_site_label_2
_geom_bond_distance
_geom_bond_site_symmetry_2
_geom_bond_publ_flag
S1 O2 1.421(2) . ?
S1 O1 1.435(2) . ?
S1 C113 1.763(2) . ?
S1 C10 1.765(3) . ?
S2 O21 1.426(3) . ?
S2 O22 1.431(3) . ?
S2 C212 1.757(2) . ?
S2 C219 1.767(3) . ?
Si2 C211 1.867(3) . ?
Si2 C210 1.877(3) . ?
Si2 C213 1.884(2) . ?
Si2 C25 1.890(3) . ?
O23 C28 1.195(3) . ?
O24 C28 1.322(3) . ?
O24 C29 1.445(4) . ?
C21 C212 1.536(3) . ?
C21 C25 1.543(4) . ?
C21 C22 1.555(4) . ?
C22 C26 1.485(5) . ?
C22 C23 1.536(4) . ?
C23 C24 1.536(4) . ?
C24 C28 1.501(3) . ?
C24 C25 1.549(3) . ?
C26 C27 1.328(6) . ?
C213 C214 1.379(4) . ?
C213 C218 1.392(4) . ?
C214 C215 1.380(4) . ?
C215 C216 1.379(5) . ?
C216 C217 1.372(5) . ?
C217 C218 1.381(4) . ?
C219 C220 1.381(4) . ?
C219 C224 1.384(4) . ?
C220 C221 1.380(4) . ?
C221 C222 1.378(4) . ?
C222 C223 1.387(4) . ?
C222 C229 1.505(4) . ?
C223 C224 1.385(4) . ?
Si4 C56 1.862(3) . ?
Si4 C40 1.876(3) . ?
Si4 C6 1.881(2) . ?
Si4 C5 1.899(2) . ?
C5 C16 1.534(3) . ?
C5 C7 1.543(3) . ?
C6 C38 1.382(3) . ?
C6 C32 1.388(3) . ?
C7 C9 1.498(3) . ?
C7 C30 1.543(4) . ?
C9 O18 1.187(3) . ?
C9 O14 1.324(3) . ?
C10 C39 1.370(4) . ?
C10 C19 1.385(3) . ?
C113 C16 1.528(3) . ?
O14 C54 1.436(4) . ?
C16 C17 1.548(3) . ?
C17 C58 1.497(4) . ?
C17 C30 1.530(4) . ?
C19 C225 1.381(4) . ?
C225 C47 1.384(4) . ?
C32 C49 1.391(4) . ?
C38 C48 1.382(4) . ?
C39 C59 1.386(4) . ?
C44 C48 1.360(5) . ?
C44 C49 1.366(5) . ?
C47 C59 1.362(4) . ?
C47 C57 1.502(4) . ?
C58 C61 1.319(6) . ?
